data_1560642
loop_
_publ_author_name
'Ding, Ling'
'Zhong, Jie-Cen'
'Qiu, Xing-Tai'
'Sun, Yan-Qiong'
'Chen, Yi-Ping'

_publ_section_title
;
 Syntheses, structures, photoluminescence and photocatalysis of 2D layered
 lanthanide-carboxylates with 2, 2&#x2032;-dithiodibenzoic acid
;
_journal_name_full 'Journal of Solid State Chemistry'
_journal_page_first 138
_journal_page_last 144
_journal_paper_doi 10.1016/j.jssc.2016.11.002
_journal_volume 246
_journal_year 2017
_chemical_formula_sum 'C33 H21 Dy N O8 S4'
_chemical_formula_weight 850.25
_space_group_IT_number 2
_space_group_name_Hall '-P 1'
_space_group_name_H-M_alt 'P -1'
_symmetry_cell_setting triclinic
_symmetry_space_group_name_H-M 'P -1'
_atom_sites_solution_hydrogens geom
_atom_sites_solution_primary direct
_atom_sites_solution_secondary difmap
_cell_angle_alpha 82.880(6)
_cell_angle_beta 81.839(7)
_cell_angle_gamma 78.812(7)
_cell_formula_units_Z 2
_cell_length_a 9.4783(17)
_cell_length_b 10.4894(19)
_cell_length_c 16.024(3)
_cell_measurement_reflns_used 6779
_cell_measurement_temperature 293(2)
_cell_measurement_theta_max 27.47
_cell_measurement_theta_min 3.23
_cell_volume 1539.4(5)
_computing_cell_refinement 'Bruker XSCANS'
_computing_data_collection 'Bruker XSCANS'
_computing_data_reduction 'Bruker SHELXTL'
_computing_molecular_graphics 'Bruker SHELXTL'
_computing_publication_material 'Bruker SHELXTL'
_computing_structure_refinement 'SHELXL-97 (Sheldrick, 1997)'
_computing_structure_solution 'SHELXS-97 (Sheldrick, 1990)'
_diffrn_ambient_temperature 293(2)
_diffrn_measured_fraction_theta_full 0.958
_diffrn_measured_fraction_theta_max 0.958
_diffrn_measurement_device_type 'Bruker P4'
_diffrn_measurement_method '\w scans'
_diffrn_radiation_monochromator graphite
_diffrn_radiation_source 'fine-focus sealed tube'
_diffrn_radiation_type MoK\a
_diffrn_radiation_wavelength 0.71073
_diffrn_reflns_av_R_equivalents 0.0368
_diffrn_reflns_av_sigmaI/netI 0.0505
_diffrn_reflns_limit_h_max 12
_diffrn_reflns_limit_h_min -12
_diffrn_reflns_limit_k_max 13
_diffrn_reflns_limit_k_min -13
_diffrn_reflns_limit_l_max 19
_diffrn_reflns_limit_l_min -20
_diffrn_reflns_number 12926
_diffrn_reflns_theta_full 27.47
_diffrn_reflns_theta_max 27.47
_diffrn_reflns_theta_min 3.23
_exptl_absorpt_coefficient_mu 2.754
_exptl_absorpt_correction_type none
_exptl_crystal_colour yellow
_exptl_crystal_density_diffrn 1.834
_exptl_crystal_density_method 'not measured'
_exptl_crystal_description columnar
_exptl_crystal_F_000 840
_exptl_crystal_size_max 0.23
_exptl_crystal_size_mid 0.20
_exptl_crystal_size_min 0.19
_refine_diff_density_max 2.252
_refine_diff_density_min -1.286
_refine_diff_density_rms 0.121
_refine_ls_extinction_method none
_refine_ls_goodness_of_fit_ref 1.082
_refine_ls_hydrogen_treatment mixed
_refine_ls_matrix_type full
_refine_ls_number_parameters 425
_refine_ls_number_reflns 6779
_refine_ls_number_restraints 0
_refine_ls_restrained_S_all 1.082
_refine_ls_R_factor_all 0.0426
_refine_ls_R_factor_gt 0.0398
_refine_ls_shift/su_max 0.001
_refine_ls_shift/su_mean 0.000
_refine_ls_structure_factor_coef Fsqd
_refine_ls_weighting_details 'calc w=1/[\s^2^(Fo^2^)+(0.0247P)^2^+4.1267P] where P=(Fo^2^+2Fc^2^)/3'
_refine_ls_weighting_scheme calc
_refine_ls_wR_factor_gt 0.0861
_refine_ls_wR_factor_ref 0.0879
_reflns_number_gt 6442
_reflns_number_total 6779
_reflns_threshold_expression >2sigma(I)
_cod_data_source_file JSSC-2017-246-138.cif
_cod_data_source_block 2b
_cod_depositor_comments
;
The following automatic conversions were performed:

data item '_symmetry_cell_setting' value 'Triclinic' was changed to
'triclinic' in accordance with the built-in table derived from the
CIF Core dictionary named 'cif_core.dic' version 2.4.5 last updated
on 2014-11-21.

Automatic conversion script
Id: cif_fix_values 8369 2020-08-20 11:38:08Z andrius 
;
_cod_original_sg_symbol_H-M P-1
_cod_database_code 1560642

loop_
_symmetry_equiv_pos_as_xyz
'x, y, z'
'-x, -y, -z'

loop_
_atom_site_label
_atom_site_type_symbol
_atom_site_fract_x
_atom_site_fract_y
_atom_site_fract_z
_atom_site_U_iso_or_equiv
_atom_site_adp_type
_atom_site_occupancy
_atom_site_symmetry_multiplicity
_atom_site_calc_flag
_atom_site_refinement_flags
_atom_site_disorder_assembly
_atom_site_disorder_group
Dy1 Dy 0.83680(2) 0.920981(18) 0.046715(13) 0.02271(7) Uani 1 1 d . . .
S1 S 0.92421(13) 0.38009(10) -0.08834(7) 0.0288(2) Uani 1 1 d . . .
S2 S 0.91608(13) 0.57733(11) -0.09899(8) 0.0297(2) Uani 1 1 d . . .
S3 S 0.41544(13) 1.10277(11) 0.25769(7) 0.0311(2) Uani 1 1 d . . .
S4 S 0.27808(13) 1.22254(11) 0.33761(8) 0.0335(3) Uani 1 1 d . . .
O1 O 0.7008(3) 0.0581(3) -0.0518(2) 0.0319(7) Uani 1 1 d . . .
O2 O 0.9181(3) 0.1085(3) -0.0600(2) 0.0268(7) Uani 1 1 d . . .
O3 O 0.9441(3) 0.8196(3) -0.07401(19) 0.0272(7) Uani 1 1 d . . .
O4 O 1.1468(4) 0.9027(3) -0.1141(2) 0.0413(9) Uani 1 1 d . . .
O5 O 0.6225(3) 0.9674(3) 0.15225(19) 0.0294(7) Uani 1 1 d . . .
O6 O 0.8157(3) 0.8306(3) 0.1877(2) 0.0335(7) Uani 1 1 d . . .
O7 O 0.0994(4) 1.3971(4) 0.4351(3) 0.0458(9) Uani 1 1 d . . .
O8 O -0.1066(5) 1.3678(5) 0.5128(3) 0.0699(15) Uani 1 1 d . . .
H8 H -0.0945 1.4315 0.5340 0.105 Uiso 1 1 calc R . .
N1 N 0.6740(4) 0.7612(4) 0.0314(2) 0.0253(8) Uani 1 1 d . . .
C1 C 0.7922(5) 0.1299(4) -0.0835(3) 0.0246(9) Uani 1 1 d . . .
C2 C 0.7530(5) 0.2376(4) -0.1502(3) 0.0248(9) Uani 1 1 d . . .
C3 C 0.6550(5) 0.2213(5) -0.2034(3) 0.0338(11) Uani 1 1 d . . .
H3 H 0.6130 0.1469 -0.1938 0.041 Uiso 1 1 calc R . .
C4 C 0.6190(6) 0.3133(5) -0.2700(4) 0.0461(14) Uani 1 1 d . . .
H4 H 0.5563 0.2997 -0.3064 0.055 Uiso 1 1 calc R . .
C5 C 0.6776(7) 0.4259(5) -0.2818(4) 0.0476(14) Uani 1 1 d . . .
H5 H 0.6553 0.4879 -0.3270 0.057 Uiso 1 1 calc R . .
C6 C 0.7696(6) 0.4476(5) -0.2268(3) 0.0396(12) Uani 1 1 d . . .
H6 H 0.8044 0.5257 -0.2339 0.047 Uiso 1 1 calc R . .
C7 C 0.8098(5) 0.3539(4) -0.1617(3) 0.0263(9) Uani 1 1 d . . .
C8 C 1.0618(5) 0.6084(4) -0.1779(3) 0.0243(9) Uani 1 1 d . . .
C9 C 1.1219(5) 0.5198(4) -0.2384(3) 0.0320(10) Uani 1 1 d . . .
H9 H 1.0827 0.4454 -0.2395 0.038 Uiso 1 1 calc R . .
C10 C 1.2388(6) 0.5433(5) -0.2961(3) 0.0409(12) Uani 1 1 d . . .
H10 H 1.2770 0.4848 -0.3362 0.049 Uiso 1 1 calc R . .
C11 C 1.2999(6) 0.6519(5) -0.2954(3) 0.0410(12) Uani 1 1 d . . .
H11 H 1.3800 0.6660 -0.3337 0.049 Uiso 1 1 calc R . .
C12 C 1.2407(5) 0.7392(4) -0.2371(3) 0.0335(11) Uani 1 1 d . . .
H12 H 1.2820 0.8126 -0.2365 0.040 Uiso 1 1 calc R . .
C13 C 1.1210(5) 0.7209(4) -0.1790(3) 0.0243(9) Uani 1 1 d . . .
C14 C 1.0662(5) 0.8215(4) -0.1177(3) 0.0272(9) Uani 1 1 d . . .
C15 C 0.5901(5) 0.7720(5) -0.0300(3) 0.0339(10) Uani 1 1 d . . .
H15 H 0.5779 0.8497 -0.0653 0.041 Uiso 1 1 calc R . .
C16 C 0.5198(6) 0.6734(5) -0.0442(3) 0.0351(11) Uani 1 1 d . . .
H16 H 0.4626 0.6864 -0.0882 0.042 Uiso 1 1 calc R . .
C17 C 0.5346(5) 0.5549(4) 0.0072(3) 0.0243(9) Uani 1 1 d . . .
C18 C 0.6178(6) 0.5471(4) 0.0721(3) 0.0357(11) Uani 1 1 d . . .
H18 H 0.6297 0.4719 0.1097 0.043 Uiso 1 1 calc R . .
C19 C 0.6837(6) 0.6497(5) 0.0821(3) 0.0349(11) Uani 1 1 d . . .
H19 H 0.7384 0.6405 0.1270 0.042 Uiso 1 1 calc R . .
C20 C 0.6916(5) 0.8972(4) 0.2074(3) 0.0266(9) Uani 1 1 d . . .
C21 C 0.6265(5) 0.8879(4) 0.2978(3) 0.0250(9) Uani 1 1 d . . .
C22 C 0.6924(5) 0.7886(5) 0.3536(3) 0.0315(10) Uani 1 1 d . . .
H22 H 0.7791 0.7362 0.3346 0.038 Uiso 1 1 calc R . .
C23 C 0.6312(6) 0.7668(5) 0.4365(3) 0.0367(11) Uani 1 1 d . . .
H23 H 0.6760 0.7004 0.4732 0.044 Uiso 1 1 calc R . .
C24 C 0.5031(6) 0.8450(5) 0.4640(3) 0.0390(12) Uani 1 1 d . . .
H24 H 0.4599 0.8295 0.5193 0.047 Uiso 1 1 calc R . .
C25 C 0.4375(5) 0.9463(5) 0.4106(3) 0.0341(11) Uani 1 1 d . . .
H25 H 0.3517 0.9987 0.4309 0.041 Uiso 1 1 calc R . .
C26 C 0.4982(5) 0.9709(4) 0.3269(3) 0.0267(9) Uani 1 1 d . . .
C27 C 0.1166(5) 1.1532(4) 0.3629(3) 0.0311(10) Uani 1 1 d . . .
C28 C 0.1032(6) 1.0417(5) 0.3281(3) 0.0390(12) Uani 1 1 d . . .
H28 H 0.1775 1.0046 0.2892 0.047 Uiso 1 1 calc R . .
C29 C -0.0189(6) 0.9851(6) 0.3504(4) 0.0465(14) Uani 1 1 d . . .
H29 H -0.0273 0.9120 0.3253 0.056 Uiso 1 1 calc R . .
C30 C -0.1282(6) 1.0369(6) 0.4098(4) 0.0455(13) Uani 1 1 d . . .
H30 H -0.2085 0.9969 0.4265 0.055 Uiso 1 1 calc R . .
C31 C -0.1173(6) 1.1475(5) 0.4440(3) 0.0416(12) Uani 1 1 d . . .
H31 H -0.1919 1.1827 0.4834 0.050 Uiso 1 1 calc R . .
C32 C 0.0022(5) 1.2088(5) 0.4213(3) 0.0311(10) Uani 1 1 d . . .
C33 C 0.0045(5) 1.3326(5) 0.4565(3) 0.0368(11) Uani 1 1 d . . .

loop_
_atom_site_aniso_label
_atom_site_aniso_U_11
_atom_site_aniso_U_22
_atom_site_aniso_U_33
_atom_site_aniso_U_23
_atom_site_aniso_U_13
_atom_site_aniso_U_12
Dy1 0.02238(11) 0.01921(10) 0.02777(11) -0.00551(7) 0.00189(8) -0.00833(7)
S1 0.0334(6) 0.0193(5) 0.0372(6) -0.0025(4) -0.0090(5) -0.0105(4)
S2 0.0313(6) 0.0208(5) 0.0387(6) -0.0086(4) 0.0037(5) -0.0109(4)
S3 0.0322(6) 0.0279(6) 0.0296(6) -0.0031(4) 0.0044(5) -0.0028(5)
S4 0.0329(6) 0.0236(5) 0.0422(7) -0.0079(5) 0.0054(5) -0.0049(5)
O1 0.0287(16) 0.0267(16) 0.0415(19) 0.0039(14) -0.0043(14) -0.0128(13)
O2 0.0166(14) 0.0219(15) 0.0422(18) -0.0012(13) -0.0035(13) -0.0056(12)
O3 0.0277(16) 0.0218(15) 0.0338(17) -0.0092(12) 0.0037(13) -0.0095(12)
O4 0.047(2) 0.0350(19) 0.048(2) -0.0227(16) 0.0140(17) -0.0253(17)
O5 0.0282(16) 0.0298(16) 0.0299(16) -0.0072(13) 0.0035(13) -0.0065(13)
O6 0.0305(17) 0.0303(17) 0.0359(18) -0.0064(14) 0.0069(14) -0.0024(14)
O7 0.040(2) 0.037(2) 0.061(2) -0.0224(18) 0.0085(18) -0.0082(17)
O8 0.062(3) 0.064(3) 0.086(3) -0.047(3) 0.036(3) -0.025(2)
N1 0.0213(18) 0.0257(18) 0.0305(19) -0.0062(15) 0.0017(15) -0.0101(15)
C1 0.028(2) 0.0185(19) 0.028(2) -0.0040(16) -0.0014(17) -0.0068(17)
C2 0.026(2) 0.0170(19) 0.033(2) -0.0024(16) -0.0042(18) -0.0064(16)
C3 0.035(3) 0.029(2) 0.043(3) -0.004(2) -0.009(2) -0.016(2)
C4 0.051(3) 0.043(3) 0.053(3) 0.007(2) -0.028(3) -0.023(3)
C5 0.056(4) 0.041(3) 0.050(3) 0.015(2) -0.023(3) -0.020(3)
C6 0.045(3) 0.029(2) 0.050(3) 0.007(2) -0.017(2) -0.018(2)
C7 0.027(2) 0.022(2) 0.034(2) -0.0048(17) -0.0048(18) -0.0115(17)
C8 0.023(2) 0.022(2) 0.029(2) -0.0066(16) -0.0033(17) -0.0051(17)
C9 0.042(3) 0.020(2) 0.035(2) -0.0076(18) 0.000(2) -0.0084(19)
C10 0.054(3) 0.028(2) 0.038(3) -0.012(2) 0.008(2) -0.007(2)
C11 0.046(3) 0.036(3) 0.038(3) -0.008(2) 0.018(2) -0.012(2)
C12 0.035(3) 0.024(2) 0.042(3) -0.0063(19) 0.004(2) -0.0124(19)
C13 0.027(2) 0.0166(19) 0.029(2) -0.0043(16) -0.0012(17) -0.0028(16)
C14 0.031(2) 0.022(2) 0.030(2) -0.0047(17) 0.0003(18) -0.0090(18)
C15 0.040(3) 0.027(2) 0.038(3) 0.0019(19) -0.006(2) -0.014(2)
C16 0.039(3) 0.032(2) 0.039(3) 0.004(2) -0.015(2) -0.016(2)
C17 0.023(2) 0.0190(19) 0.032(2) -0.0058(16) -0.0007(17) -0.0086(17)
C18 0.046(3) 0.023(2) 0.043(3) 0.0059(19) -0.018(2) -0.013(2)
C19 0.044(3) 0.026(2) 0.042(3) 0.002(2) -0.018(2) -0.018(2)
C20 0.027(2) 0.022(2) 0.034(2) -0.0094(17) 0.0027(18) -0.0112(17)
C21 0.025(2) 0.023(2) 0.031(2) -0.0091(17) -0.0021(17) -0.0085(17)
C22 0.029(2) 0.029(2) 0.038(3) -0.0090(19) -0.006(2) -0.0043(19)
C23 0.044(3) 0.034(3) 0.034(3) 0.000(2) -0.011(2) -0.008(2)
C24 0.046(3) 0.045(3) 0.026(2) -0.002(2) 0.003(2) -0.014(2)
C25 0.036(3) 0.034(3) 0.030(2) -0.0084(19) 0.001(2) -0.002(2)
C26 0.030(2) 0.026(2) 0.026(2) -0.0063(17) -0.0023(18) -0.0074(18)
C27 0.029(2) 0.027(2) 0.035(2) -0.0035(18) -0.0004(19) -0.0013(19)
C28 0.036(3) 0.032(3) 0.049(3) -0.015(2) 0.004(2) -0.007(2)
C29 0.045(3) 0.040(3) 0.059(4) -0.017(3) 0.000(3) -0.016(3)
C30 0.032(3) 0.048(3) 0.058(4) -0.010(3) 0.003(2) -0.016(2)
C31 0.036(3) 0.042(3) 0.044(3) -0.010(2) 0.006(2) -0.006(2)
C32 0.029(2) 0.030(2) 0.033(2) -0.0073(19) -0.0002(19) -0.0036(19)
C33 0.033(3) 0.034(3) 0.043(3) -0.011(2) 0.000(2) -0.002(2)

loop_
_atom_type_symbol
_atom_type_description
_atom_type_scat_dispersion_real
_atom_type_scat_dispersion_imag
_atom_type_scat_source
C C 0.0033 0.0016 'International Tables Vol C Tables 4.2.6.8 and 6.1.1.4'
Dy Dy -0.1892 4.4098 'International Tables Vol C Tables 4.2.6.8 and 6.1.1.4'
N N 0.0061 0.0033 'International Tables Vol C Tables 4.2.6.8 and 6.1.1.4'
O O 0.0106 0.0060 'International Tables Vol C Tables 4.2.6.8 and 6.1.1.4'
S S 0.1246 0.1234 'International Tables Vol C Tables 4.2.6.8 and 6.1.1.4'
H H 0.0000 0.0000 'International Tables Vol C Tables 4.2.6.8 and 6.1.1.4'

loop_
_geom_angle_atom_site_label_1
_geom_angle_atom_site_label_2
_geom_angle_atom_site_label_3
_geom_angle
_geom_angle_site_symmetry_1
_geom_angle_site_symmetry_3
O4 Dy1 O2 76.86(12) 2_775 2_765
O4 Dy1 O3 138.97(11) 2_775 .
O2 Dy1 O3 77.41(11) 2_765 .
O4 Dy1 O6 79.64(12) 2_775 .
O2 Dy1 O6 84.48(11) 2_765 .
O3 Dy1 O6 128.62(11) . .
O4 Dy1 O1 90.68(13) 2_775 1_565
O2 Dy1 O1 130.11(11) 2_765 1_565
O3 Dy1 O1 82.12(11) . 1_565
O6 Dy1 O1 141.10(11) . 1_565
O4 Dy1 O5 70.62(11) 2_775 .
O2 Dy1 O5 130.66(11) 2_765 .
O3 Dy1 O5 148.11(10) . .
O6 Dy1 O5 54.29(11) . .
O1 Dy1 O5 86.90(11) 1_565 .
O4 Dy1 N1 144.19(12) 2_775 .
O2 Dy1 N1 131.96(11) 2_765 .
O3 Dy1 N1 75.38(11) . .
O6 Dy1 N1 82.60(12) . .
O1 Dy1 N1 83.95(11) 1_565 .
O5 Dy1 N1 73.74(11) . .
O4 Dy1 O2 68.37(11) 2_775 1_565
O2 Dy1 O2 78.19(11) 2_765 1_565
O3 Dy1 O2 75.45(10) . 1_565
O6 Dy1 O2 146.24(11) . 1_565
O1 Dy1 O2 52.64(10) 1_565 1_565
O5 Dy1 O2 120.11(10) . 1_565
N1 Dy1 O2 130.15(11) . 1_565
O4 Dy1 C1 78.03(13) 2_775 1_565
O2 Dy1 C1 104.51(12) 2_765 1_565
O3 Dy1 C1 78.17(11) . 1_565
O6 Dy1 C1 153.21(11) . 1_565
O1 Dy1 C1 26.11(11) 1_565 1_565
O5 Dy1 C1 103.82(11) . 1_565
N1 Dy1 C1 107.62(12) . 1_565
O2 Dy1 C1 26.55(11) 1_565 1_565
O4 Dy1 Dy1 67.12(8) 2_775 2_775
O2 Dy1 Dy1 41.76(7) 2_765 2_775
O3 Dy1 Dy1 72.35(7) . 2_775
O6 Dy1 Dy1 120.49(8) . 2_775
O1 Dy1 Dy1 88.74(7) 1_565 2_775
O5 Dy1 Dy1 137.44(7) . 2_775
N1 Dy1 Dy1 147.60(8) . 2_775
O2 Dy1 Dy1 36.43(6) 1_565 2_775
C1 Dy1 Dy1 62.83(9) 1_565 2_775
C7 S1 S2 105.45(15) . .
C8 S2 S1 105.64(15) . .
C26 S3 S4 104.31(15) . .
C27 S4 S3 105.81(16) . .
C1 O1 Dy1 99.4(3) . 1_545
C1 O2 Dy1 168.1(3) . 2_765
C1 O2 Dy1 87.5(2) . 1_545
Dy1 O2 Dy1 101.81(11) 2_765 1_545
C14 O3 Dy1 131.2(3) . .
C14 O4 Dy1 142.7(3) . 2_775
C20 O5 Dy1 89.3(3) . .
C20 O6 Dy1 94.8(3) . .
C33 O8 H8 109.5 . .
C15 N1 C19 115.8(4) . .
C15 N1 Dy1 125.1(3) . .
C19 N1 Dy1 118.6(3) . .
O1 C1 O2 120.5(4) . .
O1 C1 C2 119.7(4) . .
O2 C1 C2 119.9(4) . .
O1 C1 Dy1 54.5(2) . 1_545
O2 C1 Dy1 66.0(2) . 1_545
C2 C1 Dy1 174.1(3) . 1_545
C3 C2 C7 119.1(4) . .
C3 C2 C1 117.7(4) . .
C7 C2 C1 123.2(4) . .
C4 C3 C2 121.4(4) . .
C4 C3 H3 119.3 . .
C2 C3 H3 119.3 . .
C3 C4 C5 118.9(5) . .
C3 C4 H4 120.5 . .
C5 C4 H4 120.5 . .
C4 C5 C6 120.7(5) . .
C4 C5 H5 119.6 . .
C6 C5 H5 119.6 . .
C7 C6 C5 120.6(5) . .
C7 C6 H6 119.7 . .
C5 C6 H6 119.7 . .
C6 C7 C2 119.1(4) . .
C6 C7 S1 121.8(3) . .
C2 C7 S1 119.1(3) . .
C13 C8 C9 118.7(4) . .
C13 C8 S2 119.9(3) . .
C9 C8 S2 121.4(3) . .
C10 C9 C8 120.1(4) . .
C10 C9 H9 120.0 . .
C8 C9 H9 120.0 . .
C11 C10 C9 121.1(4) . .
C11 C10 H10 119.4 . .
C9 C10 H10 119.4 . .
C12 C11 C10 119.0(5) . .
C12 C11 H11 120.5 . .
C10 C11 H11 120.5 . .
C11 C12 C13 121.9(4) . .
C11 C12 H12 119.1 . .
C13 C12 H12 119.1 . .
C12 C13 C8 119.2(4) . .
C12 C13 C14 117.5(4) . .
C8 C13 C14 123.3(4) . .
O4 C14 O3 124.9(4) . .
O4 C14 C13 116.5(4) . .
O3 C14 C13 118.6(4) . .
N1 C15 C16 123.5(4) . .
N1 C15 H15 118.3 . .
C16 C15 H15 118.3 . .
C15 C16 C17 120.4(4) . .
C15 C16 H16 119.8 . .
C17 C16 H16 119.8 . .
C18 C17 C16 115.2(4) . .
C18 C17 C17 122.5(5) . 2_665
C16 C17 C17 122.3(5) . 2_665
C17 C18 C19 120.8(4) . .
C17 C18 H18 119.6 . .
C19 C18 H18 119.6 . .
N1 C19 C18 124.2(4) . .
N1 C19 H19 117.9 . .
C18 C19 H19 117.9 . .
O5 C20 O6 121.2(4) . .
O5 C20 C21 120.2(4) . .
O6 C20 C21 118.7(4) . .
C22 C21 C26 119.7(4) . .
C22 C21 C20 118.0(4) . .
C26 C21 C20 122.2(4) . .
C23 C22 C21 121.2(4) . .
C23 C22 H22 119.4 . .
C21 C22 H22 119.4 . .
C24 C23 C22 119.0(5) . .
C24 C23 H23 120.5 . .
C22 C23 H23 120.5 . .
C23 C24 C25 121.0(5) . .
C23 C24 H24 119.5 . .
C25 C24 H24 119.5 . .
C24 C25 C26 121.0(5) . .
C24 C25 H25 119.5 . .
C26 C25 H25 119.5 . .
C25 C26 C21 118.0(4) . .
C25 C26 S3 121.4(4) . .
C21 C26 S3 120.6(3) . .
C28 C27 C32 118.6(4) . .
C28 C27 S4 121.1(4) . .
C32 C27 S4 120.2(4) . .
C29 C28 C27 121.1(5) . .
C29 C28 H28 119.5 . .
C27 C28 H28 119.5 . .
C30 C29 C28 120.1(5) . .
C30 C29 H29 119.9 . .
C28 C29 H29 119.9 . .
C31 C30 C29 119.5(5) . .
C31 C30 H30 120.3 . .
C29 C30 H30 120.3 . .
C30 C31 C32 121.8(5) . .
C30 C31 H31 119.1 . .
C32 C31 H31 119.1 . .
C31 C32 C27 118.8(4) . .
C31 C32 C33 119.6(4) . .
C27 C32 C33 121.6(4) . .
O7 C33 O8 122.4(5) . .
O7 C33 C32 123.7(4) . .
O8 C33 C32 114.0(4) . .

loop_
_geom_bond_atom_site_label_1
_geom_bond_atom_site_label_2
_geom_bond_distance
_geom_bond_site_symmetry_2
Dy1 O4 2.295(3) 2_775
Dy1 O2 2.320(3) 2_765
Dy1 O3 2.332(3) .
Dy1 O6 2.337(3) .
Dy1 O1 2.348(3) 1_565
Dy1 O5 2.463(3) .
Dy1 N1 2.542(3) .
Dy1 O2 2.602(3) 1_565
Dy1 C1 2.845(4) 1_565
Dy1 Dy1 3.8237(7) 2_775
S1 C7 1.786(4) .
S1 S2 2.0421(16) .
S2 C8 1.785(4) .
S3 C26 1.790(5) .
S3 S4 2.0504(16) .
S4 C27 1.794(5) .
O1 C1 1.269(5) .
O1 Dy1 2.348(3) 1_545
O2 C1 1.273(5) .
O2 Dy1 2.320(3) 2_765
O2 Dy1 2.602(3) 1_545
O3 C14 1.267(5) .
O4 C14 1.261(5) .
O4 Dy1 2.295(3) 2_775
O5 C20 1.252(6) .
O6 C20 1.265(5) .
O7 C33 1.215(6) .
O8 C33 1.312(6) .
O8 H8 0.8200 .
N1 C15 1.332(6) .
N1 C19 1.334(6) .
C1 C2 1.485(6) .
C1 Dy1 2.845(4) 1_545
C2 C3 1.393(6) .
C2 C7 1.409(6) .
C3 C4 1.381(7) .
C3 H3 0.9300 .
C4 C5 1.382(7) .
C4 H4 0.9300 .
C5 C6 1.390(7) .
C5 H5 0.9300 .
C6 C7 1.384(6) .
C6 H6 0.9300 .
C8 C13 1.399(6) .
C8 C9 1.412(6) .
C9 C10 1.379(7) .
C9 H9 0.9300 .
C10 C11 1.376(7) .
C10 H10 0.9300 .
C11 C12 1.374(6) .
C11 H11 0.9300 .
C12 C13 1.390(6) .
C12 H12 0.9300 .
C13 C14 1.498(6) .
C15 C16 1.391(6) .
C15 H15 0.9300 .
C16 C17 1.399(6) .
C16 H16 0.9300 .
C17 C18 1.377(6) .
C17 C17 1.488(8) 2_665
C18 C19 1.380(6) .
C18 H18 0.9300 .
C19 H19 0.9300 .
C20 C21 1.491(6) .
C21 C22 1.396(6) .
C21 C26 1.408(6) .
C22 C23 1.383(7) .
C22 H22 0.9300 .
C23 C24 1.376(7) .
C23 H23 0.9300 .
C24 C25 1.384(7) .
C24 H24 0.9300 .
C25 C26 1.397(6) .
C25 H25 0.9300 .
C27 C28 1.390(7) .
C27 C32 1.412(6) .
C28 C29 1.385(7) .
C28 H28 0.9300 .
C29 C30 1.379(8) .
C29 H29 0.9300 .
C30 C31 1.370(8) .
C30 H30 0.9300 .
C31 C32 1.391(7) .
C31 H31 0.9300 .
C32 C33 1.484(7) .

loop_
_geom_torsion_atom_site_label_1
_geom_torsion_atom_site_label_2
_geom_torsion_atom_site_label_3
_geom_torsion_atom_site_label_4
_geom_torsion
_geom_torsion_site_symmetry_1
_geom_torsion_site_symmetry_2
_geom_torsion_site_symmetry_3
_geom_torsion_site_symmetry_4
C7 S1 S2 C8 -91.1(2) . . . .
C26 S3 S4 C27 -82.2(2) . . . .
O4 Dy1 O3 C14 22.9(5) 2_775 . . .
O2 Dy1 O3 C14 -29.4(4) 2_765 . . .
O6 Dy1 O3 C14 -101.6(4) . . . .
O1 Dy1 O3 C14 104.8(4) 1_565 . . .
O5 Dy1 O3 C14 175.8(3) . . . .
N1 Dy1 O3 C14 -169.4(4) . . . .
O2 Dy1 O3 C14 51.5(4) 1_565 . . .
C1 Dy1 O3 C14 78.6(4) 1_565 . . .
Dy1 Dy1 O3 C14 13.6(4) 2_775 . . .
O4 Dy1 O5 C20 -87.0(3) 2_775 . . .
O2 Dy1 O5 C20 -35.3(3) 2_765 . . .
O3 Dy1 O5 C20 111.5(3) . . . .
O6 Dy1 O5 C20 4.0(2) . . . .
O1 Dy1 O5 C20 -178.8(3) 1_565 . . .
N1 Dy1 O5 C20 96.6(3) . . . .
O2 Dy1 O5 C20 -136.0(2) 1_565 . . .
C1 Dy1 O5 C20 -158.8(2) 1_565 . . .
Dy1 Dy1 O5 C20 -94.1(3) 2_775 . . .
O4 Dy1 O6 C20 69.5(3) 2_775 . . .
O2 Dy1 O6 C20 147.1(3) 2_765 . . .
O3 Dy1 O6 C20 -143.8(2) . . . .
O1 Dy1 O6 C20 -8.5(3) 1_565 . . .
O5 Dy1 O6 C20 -4.0(2) . . . .
N1 Dy1 O6 C20 -79.3(3) . . . .
O2 Dy1 O6 C20 88.1(3) 1_565 . . .
C1 Dy1 O6 C20 35.6(4) 1_565 . . .
Dy1 Dy1 O6 C20 125.0(2) 2_775 . . .
O4 Dy1 N1 C15 97.4(4) 2_775 . . .
O2 Dy1 N1 C15 -126.3(4) 2_765 . . .
O3 Dy1 N1 C15 -68.8(4) . . . .
O6 Dy1 N1 C15 158.0(4) . . . .
O1 Dy1 N1 C15 14.6(4) 1_565 . . .
O5 Dy1 N1 C15 103.1(4) . . . .
O2 Dy1 N1 C15 -12.8(4) 1_565 . . .
C1 Dy1 N1 C15 3.4(4) 1_565 . . .
Dy1 Dy1 N1 C15 -63.4(4) 2_775 . . .
O4 Dy1 N1 C19 -90.9(4) 2_775 . . .
O2 Dy1 N1 C19 45.5(4) 2_765 . . .
O3 Dy1 N1 C19 103.0(4) . . . .
O6 Dy1 N1 C19 -30.2(3) . . . .
O1 Dy1 N1 C19 -173.6(4) 1_565 . . .
O5 Dy1 N1 C19 -85.1(4) . . . .
O2 Dy1 N1 C19 159.0(3) 1_565 . . .
C1 Dy1 N1 C19 175.2(3) 1_565 . . .
Dy1 Dy1 N1 C19 108.4(3) 2_775 . . .
Dy1 O1 C1 O2 2.8(4) 1_545 . . .
Dy1 O1 C1 C2 -178.7(3) 1_545 . . .
Dy1 O2 C1 O1 139.1(12) 2_765 . . .
Dy1 O2 C1 O1 -2.5(4) 1_545 . . .
Dy1 O2 C1 C2 -39.4(15) 2_765 . . .
Dy1 O2 C1 C2 179.1(4) 1_545 . . .
Dy1 O2 C1 Dy1 141.6(14) 2_765 . . 1_545
O1 C1 C2 C3 -30.1(6) . . . .
O2 C1 C2 C3 148.3(4) . . . .
Dy1 C1 C2 C3 -40(3) 1_545 . . .
O1 C1 C2 C7 149.8(4) . . . .
O2 C1 C2 C7 -31.7(6) . . . .
Dy1 C1 C2 C7 140(3) 1_545 . . .
C7 C2 C3 C4 3.8(8) . . . .
C1 C2 C3 C4 -176.3(5) . . . .
C2 C3 C4 C5 -2.5(9) . . . .
C3 C4 C5 C6 -1.0(10) . . . .
C4 C5 C6 C7 3.1(9) . . . .
C5 C6 C7 C2 -1.8(8) . . . .
C5 C6 C7 S1 -178.4(5) . . . .
C3 C2 C7 C6 -1.6(7) . . . .
C1 C2 C7 C6 178.5(4) . . . .
C3 C2 C7 S1 175.1(4) . . . .
C1 C2 C7 S1 -4.8(6) . . . .
S2 S1 C7 C6 18.1(5) . . . .
S2 S1 C7 C2 -158.6(3) . . . .
S1 S2 C8 C13 -156.2(3) . . . .
S1 S2 C8 C9 22.1(4) . . . .
C13 C8 C9 C10 1.4(7) . . . .
S2 C8 C9 C10 -176.9(4) . . . .
C8 C9 C10 C11 0.7(8) . . . .
C9 C10 C11 C12 -1.4(9) . . . .
C10 C11 C12 C13 -0.1(8) . . . .
C11 C12 C13 C8 2.1(7) . . . .
C11 C12 C13 C14 179.4(5) . . . .
C9 C8 C13 C12 -2.8(7) . . . .
S2 C8 C13 C12 175.6(4) . . . .
C9 C8 C13 C14 -179.8(4) . . . .
S2 C8 C13 C14 -1.5(6) . . . .
Dy1 O4 C14 O3 0.8(9) 2_775 . . .
Dy1 O4 C14 C13 -179.4(4) 2_775 . . .
Dy1 O3 C14 O4 -15.3(7) . . . .
Dy1 O3 C14 C13 164.9(3) . . . .
C12 C13 C14 O4 -11.5(6) . . . .
C8 C13 C14 O4 165.6(4) . . . .
C12 C13 C14 O3 168.3(4) . . . .
C8 C13 C14 O3 -14.6(7) . . . .
C19 N1 C15 C16 -2.3(7) . . . .
Dy1 N1 C15 C16 169.7(4) . . . .
N1 C15 C16 C17 0.1(8) . . . .
C15 C16 C17 C18 2.0(7) . . . .
C15 C16 C17 C17 -178.0(5) . . . 2_665
C16 C17 C18 C19 -1.8(7) . . . .
C17 C17 C18 C19 178.1(5) 2_665 . . .
C15 N1 C19 C18 2.5(7) . . . .
Dy1 N1 C19 C18 -170.0(4) . . . .
C17 C18 C19 N1 -0.4(8) . . . .
Dy1 O5 C20 O6 -7.1(4) . . . .
Dy1 O5 C20 C21 174.6(3) . . . .
Dy1 O6 C20 O5 7.5(4) . . . .
Dy1 O6 C20 C21 -174.1(3) . . . .
O5 C20 C21 C22 166.6(4) . . . .
O6 C20 C21 C22 -11.8(6) . . . .
O5 C20 C21 C26 -10.1(6) . . . .
O6 C20 C21 C26 171.5(4) . . . .
C26 C21 C22 C23 2.4(7) . . . .
C20 C21 C22 C23 -174.3(4) . . . .
C21 C22 C23 C24 -0.1(7) . . . .
C22 C23 C24 C25 -1.7(8) . . . .
C23 C24 C25 C26 1.0(8) . . . .
C24 C25 C26 C21 1.3(7) . . . .
C24 C25 C26 S3 -179.3(4) . . . .
C22 C21 C26 C25 -3.0(6) . . . .
C20 C21 C26 C25 173.6(4) . . . .
C22 C21 C26 S3 177.6(3) . . . .
C20 C21 C26 S3 -5.8(6) . . . .
S4 S3 C26 C25 18.0(4) . . . .
S4 S3 C26 C21 -162.6(3) . . . .
S3 S4 C27 C28 -1.4(5) . . . .
S3 S4 C27 C32 176.3(4) . . . .
C32 C27 C28 C29 -0.5(8) . . . .
S4 C27 C28 C29 177.2(4) . . . .
C27 C28 C29 C30 -1.9(9) . . . .
C28 C29 C30 C31 2.6(9) . . . .
C29 C30 C31 C32 -0.9(9) . . . .
C30 C31 C32 C27 -1.5(8) . . . .
C30 C31 C32 C33 176.5(5) . . . .
C28 C27 C32 C31 2.1(7) . . . .
S4 C27 C32 C31 -175.6(4) . . . .
C28 C27 C32 C33 -175.8(5) . . . .
S4 C27 C32 C33 6.5(7) . . . .
C31 C32 C33 O7 -174.3(5) . . . .
C27 C32 C33 O7 3.6(8) . . . .
C31 C32 C33 O8 5.0(8) . . . .
C27 C32 C33 O8 -177.0(5) . . . .
